data_1505366
loop_
_publ_author_name
'Zhou, Jingye'
'Snider, Barry B.'

_publ_section_title
;
 Biomimetic synthesis of the tetracyclic core of berkelic acid.
;
_journal_issue 11
_journal_name_full 'Organic letters'
_journal_page_first 2071
_journal_page_last 2074
_journal_paper_doi 10.1021/ol0704338
_journal_volume 9
_journal_year 2007
_chemical_formula_moiety 'C21 H28 O6'
_chemical_formula_sum 'C21 H28 O6'
_chemical_formula_weight 376.45
_space_group_IT_number 14
_symmetry_cell_setting monoclinic
_symmetry_space_group_name_Hall '-P 2ybc'
_symmetry_space_group_name_H-M 'P 1 21/c 1'
_atom_sites_solution_hydrogens geom
_atom_sites_solution_primary direct
_audit_creation_date 07-01-26
_audit_creation_method CRYSTALS_ver_12.84
_cell_angle_alpha 90
_cell_angle_beta 117.621(4)
_cell_angle_gamma 90
_cell_formula_units_Z 4
_cell_length_a 20.844(3)
_cell_length_b 5.1846(7)
_cell_length_c 19.858(3)
_cell_measurement_reflns_used 3068
_cell_measurement_temperature 120
_cell_measurement_theta_max 25
_cell_measurement_theta_min 2
_cell_volume 1901.4(5)
_computing_cell_refinement 'SAINT (Siemens ,1995)'
_computing_data_collection 'SMART (Siemens, 1993)'
_computing_data_reduction 'SAINT (Siemens ,1995)'
_computing_molecular_graphics 'CAMERON (Watkin et al., 1996)'
_computing_publication_material 'CRYSTALS (Betteridge et al., 2003)'
_computing_structure_refinement 'CRYSTALS (Betteridge et al., 2003)'
_computing_structure_solution 'SIR92 (Altomare et al., 1994)'
_diffrn_ambient_temperature 120
_diffrn_measured_fraction_theta_full 0.986
_diffrn_measured_fraction_theta_max 0.944
_diffrn_measurement_device_type 'Bruker KappaCCD ApexII'
_diffrn_measurement_method '\f & \w scans'
_diffrn_radiation_monochromator graphite
_diffrn_radiation_type 'Mo K\a'
_diffrn_radiation_wavelength 0.71073
_diffrn_reflns_av_R_equivalents 0.041
_diffrn_reflns_limit_h_max 24
_diffrn_reflns_limit_h_min -23
_diffrn_reflns_limit_k_max 5
_diffrn_reflns_limit_k_min -6
_diffrn_reflns_limit_l_max 23
_diffrn_reflns_limit_l_min -23
_diffrn_reflns_number 10978
_diffrn_reflns_theta_full 18.709
_diffrn_reflns_theta_max 24.946
_diffrn_reflns_theta_min 1.103
_diffrn_standards_number 0
_exptl_absorpt_coefficient_mu 0.095
_exptl_absorpt_correction_T_max 0.98
_exptl_absorpt_correction_T_min 0.96
_exptl_absorpt_correction_type multi-scan
_exptl_absorpt_process_details 'DENZO/SCALEPACK (Otwinowski & Minor, 1997)'
_exptl_crystal_colour colorless
_exptl_crystal_density_diffrn 1.315
_exptl_crystal_description prism
_exptl_crystal_F_000 808
_exptl_crystal_size_max 0.48
_exptl_crystal_size_mid 0.48
_exptl_crystal_size_min 0.24
_refine_diff_density_max 0.45
_refine_diff_density_min -0.37
_refine_ls_extinction_method None
_refine_ls_goodness_of_fit_ref 0.9088
_refine_ls_hydrogen_treatment mixed
_refine_ls_matrix_type full
_refine_ls_number_parameters 356
_refine_ls_number_reflns 3140
_refine_ls_number_restraints 0
_refine_ls_R_factor_all 0.0763
_refine_ls_R_factor_gt 0.0513
_refine_ls_shift/su_max 0.000912
_refine_ls_structure_factor_coef Fsqd
_refine_ls_weighting_details
;
 Method= Modified Sheldrick 
 w=1/[\s^2^(F^2^) + ( 0.09P)^2^ + 0.00P] 
 ,where P=(max(Fo^2^,0) + 2Fc^2^)/3 
;
_refine_ls_weighting_scheme calc
_refine_ls_wR_factor_all 0.1447
_refine_ls_wR_factor_gt 0.1304
_refine_ls_wR_factor_ref 0.1447
_reflns_limit_h_max 20
_reflns_limit_h_min -24
_reflns_limit_k_max 6
_reflns_limit_k_min 0
_reflns_limit_l_max 23
_reflns_limit_l_min 0
_reflns_number_gt 2111
_reflns_number_total 3140
_reflns_threshold_expression I>2.0\s(I)
_oxford_diffrn_Wilson_B_factor 2.57
_oxford_diffrn_Wilson_scale 3.19
_oxford_refine_ls_scale 0.563(2)
_oxford_structure_analysis_title 'ziy_8_149_1_0ma in P2(1)/c'
_cod_data_source_file ol0704338si20070220_051437.cif
_cod_data_source_block ziy_8_149_1_cif
_cod_depositor_comments
;
The following automatic conversions were performed:

'_symmetry_cell_setting' value 'Monoclinic' changed to 'monoclinic'
according to /home/saulius/struct/CIF-dictionaries/cif_core.dic
dictionary named 'cif_core.dic' version 2.4.1 from 2010-06-29.

Automatic conversion script
Id: cif_fix_values 1715 2011-07-08 13:25:40Z adriana 
;
_cod_original_cell_volume 1901.5(4)
_cod_original_sg_symbol_H-M 'P 1 21/c 1 '
_cod_database_code 1505366

loop_
_symmetry_equiv_pos_as_xyz
x,y,z
-x,-y,-z
-x,y+1/2,-z+1/2
x,-y+1/2,z+1/2

loop_
_atom_site_label
_atom_site_type_symbol
_atom_site_fract_x
_atom_site_fract_y
_atom_site_fract_z
_atom_site_U_iso_or_equiv
_atom_site_occupancy
_atom_site_adp_type
O1 O 0.65000(9) 0.3811(3) 0.62108(9) 0.0321 1.0000 Uani
O2 O 0.67234(8) 0.0287(3) 0.70049(9) 0.0280 1.0000 Uani
O3 O 0.85323(8) 0.5011(3) 0.80684(9) 0.0295 1.0000 Uani
O4 O 0.68143(10) -0.1114(4) 0.94356(10) 0.0412 1.0000 Uani
O5 O 0.59894(9) -0.3789(3) 0.82790(10) 0.0368 1.0000 Uani
O6 O 0.57665(9) -0.2470(4) 0.71220(10) 0.0397 1.0000 Uani
C1 C 0.59109(15) 0.3106(6) 0.54867(16) 0.0402 1.0000 Uani
C2 C 0.59988(15) 0.0256(5) 0.53697(16) 0.0356 1.0000 Uani
C3 C 0.68057(14) -0.0125(5) 0.58592(15) 0.0302 1.0000 Uani
C4 C 0.69594(12) 0.1681(4) 0.65223(12) 0.0251 1.0000 Uani
C5 C 0.77309(13) 0.2597(5) 0.69716(14) 0.0278 1.0000 Uani
C6 C 0.77902(13) 0.4323(5) 0.76116(13) 0.0248 1.0000 Uani
C7 C 0.74984(12) 0.2927(4) 0.80786(13) 0.0236 1.0000 Uani
C8 C 0.69702(12) 0.1025(4) 0.77443(13) 0.0237 1.0000 Uani
C9 C 0.67083(12) -0.0386(5) 0.81799(14) 0.0272 1.0000 Uani
C10 C 0.70173(13) 0.0180(5) 0.89644(14) 0.0306 1.0000 Uani
C11 C 0.75451(13) 0.2057(5) 0.92947(14) 0.0313 1.0000 Uani
C12 C 0.77854(12) 0.3422(5) 0.88514(13) 0.0268 1.0000 Uani
C13 C 0.84105(14) 0.5297(5) 0.92275(14) 0.0300 1.0000 Uani
C14 C 0.86106(13) 0.6687(5) 0.86718(13) 0.0292 1.0000 Uani
C15 C 0.93760(14) 0.7717(5) 0.90558(14) 0.0310 1.0000 Uani
C16 C 0.96244(15) 0.8982(6) 0.85262(15) 0.0364 1.0000 Uani
C17 C 1.03577(14) 1.0253(6) 0.89197(15) 0.0325 1.0000 Uani
C18 C 1.06369(16) 1.1209(7) 0.83814(16) 0.0463 1.0000 Uani
C19 C 1.13271(17) 1.2763(7) 0.87563(18) 0.0447 1.0000 Uani
C20 C 0.61368(13) -0.2372(5) 0.78742(14) 0.0294 1.0000 Uani
C21 C 0.51898(19) -0.4363(7) 0.6823(2) 0.0498 1.0000 Uani
H11 H 0.5920(15) 0.431(5) 0.5083(15) 0.043(8) 1.0000 Uiso
H12 H 0.5445(16) 0.347(5) 0.5502(16) 0.055(9) 1.0000 Uiso
H21 H 0.5740(16) -0.098(5) 0.5561(15) 0.047(8) 1.0000 Uiso
H22 H 0.5805(15) -0.013(5) 0.4838(17) 0.046(8) 1.0000 Uiso
H31 H 0.6925(12) -0.192(5) 0.6006(12) 0.023(6) 1.0000 Uiso
H32 H 0.7062(14) 0.049(5) 0.5590(14) 0.038(7) 1.0000 Uiso
H51 H 0.8052(13) 0.108(4) 0.7180(13) 0.025(6) 1.0000 Uiso
H52 H 0.7847(13) 0.358(5) 0.6623(14) 0.033(7) 1.0000 Uiso
H61 H 0.7517(13) 0.588(4) 0.7402(13) 0.021(6) 1.0000 Uiso
H111 H 0.7766(13) 0.236(5) 0.9869(14) 0.036(7) 1.0000 Uiso
H131 H 0.8832(15) 0.435(5) 0.9582(15) 0.042(8) 1.0000 Uiso
H132 H 0.8299(14) 0.657(5) 0.9528(14) 0.040(7) 1.0000 Uiso
H141 H 0.8253(14) 0.813(5) 0.8379(14) 0.041(7) 1.0000 Uiso
H151 H 0.9415(14) 0.899(5) 0.9444(15) 0.041(8) 1.0000 Uiso
H152 H 0.9716(16) 0.633(6) 0.9353(17) 0.055(9) 1.0000 Uiso
H161 H 0.9627(16) 0.762(6) 0.8203(17) 0.059(9) 1.0000 Uiso
H162 H 0.9273(16) 1.020(6) 0.8168(17) 0.052(9) 1.0000 Uiso
H171 H 1.0720(16) 0.906(5) 0.9315(16) 0.047(8) 1.0000 Uiso
H172 H 1.0353(14) 1.176(5) 0.9191(14) 0.039(8) 1.0000 Uiso
H181 H 1.0712(19) 0.951(7) 0.8112(19) 0.078(11) 1.0000 Uiso
H182 H 1.0258(17) 1.247(6) 0.8021(18) 0.066(10) 1.0000 Uiso
H191 H 1.1450(16) 1.325(6) 0.8360(17) 0.057(9) 1.0000 Uiso
H192 H 1.1701(15) 1.180(6) 0.9183(16) 0.046(8) 1.0000 Uiso
H193 H 1.1251(16) 1.440(6) 0.8966(16) 0.051(9) 1.0000 Uiso
H211 H 0.5000(17) -0.420(6) 0.630(2) 0.060(10) 1.0000 Uiso
H212 H 0.5390(18) -0.615(7) 0.6953(19) 0.070(11) 1.0000 Uiso
H213 H 0.485(2) -0.393(7) 0.698(2) 0.096(14) 1.0000 Uiso
H1 H 0.650(2) -0.243(7) 0.910(2) 0.081(12) 1.0000 Uiso

loop_
_atom_site_aniso_label
_atom_site_aniso_U_11
_atom_site_aniso_U_22
_atom_site_aniso_U_33
_atom_site_aniso_U_23
_atom_site_aniso_U_13
_atom_site_aniso_U_12
O1 0.0230(10) 0.0358(10) 0.0341(10) 0.0015(8) 0.0103(9) 0.0039(7)
O2 0.0216(10) 0.0366(10) 0.0286(9) -0.0005(7) 0.0141(8) -0.0059(7)
O3 0.0183(10) 0.0429(10) 0.0292(9) -0.0044(7) 0.0125(8) -0.0049(8)
O4 0.0380(12) 0.0559(12) 0.0395(11) 0.0060(10) 0.0264(10) -0.0085(10)
O5 0.0272(10) 0.0426(11) 0.0479(11) 0.0072(9) 0.0236(9) -0.0030(8)
O6 0.0285(11) 0.0527(12) 0.0424(11) -0.0052(9) 0.0203(10) -0.0163(9)
C1 0.0241(16) 0.0461(17) 0.0408(16) -0.0015(13) 0.0069(14) 0.0011(13)
C2 0.0239(16) 0.0452(16) 0.0317(15) -0.0027(13) 0.0080(14) -0.0013(12)
C3 0.0258(15) 0.0344(15) 0.0341(14) 0.0008(12) 0.0170(13) -0.0013(12)
C4 0.0214(14) 0.0297(12) 0.0256(12) 0.0043(10) 0.0120(12) -0.0013(10)
C5 0.0203(14) 0.0375(14) 0.0298(13) 0.0012(11) 0.0152(12) -0.0001(11)
C6 0.0151(14) 0.0308(13) 0.0279(13) 0.0007(10) 0.0096(12) -0.0003(10)
C7 0.0155(13) 0.0281(12) 0.0305(13) 0.0017(10) 0.0134(11) 0.0043(10)
C8 0.0163(13) 0.0290(12) 0.0282(13) 0.0019(10) 0.0123(11) 0.0050(10)
C9 0.0184(14) 0.0313(13) 0.0382(14) 0.0022(11) 0.0185(12) 0.0030(10)
C10 0.0241(15) 0.0406(14) 0.0359(14) 0.0068(11) 0.0213(13) 0.0030(11)
C11 0.0256(15) 0.0430(15) 0.0290(13) -0.0004(11) 0.0158(13) -0.0017(11)
C12 0.0180(13) 0.0342(13) 0.0327(13) 0.0008(11) 0.0156(12) 0.0049(10)
C13 0.0215(16) 0.0413(15) 0.0272(14) -0.0017(12) 0.0112(13) -0.0032(11)
C14 0.0234(15) 0.0410(15) 0.0253(13) -0.0029(11) 0.0130(12) -0.0031(12)
C15 0.0213(15) 0.0435(15) 0.0275(13) -0.0023(12) 0.0108(13) -0.0058(12)
C16 0.0213(15) 0.0573(18) 0.0280(14) 0.0007(14) 0.0093(13) -0.0064(13)
C17 0.0239(16) 0.0439(16) 0.0310(14) 0.0005(13) 0.0139(13) -0.0054(12)
C18 0.0306(17) 0.073(2) 0.0361(16) 0.0062(15) 0.0161(15) -0.0114(15)
C19 0.0370(19) 0.062(2) 0.0408(17) 0.0028(16) 0.0232(16) -0.0122(15)
C20 0.0203(14) 0.0328(13) 0.0408(15) 0.0029(12) 0.0191(13) 0.0044(10)
C21 0.040(2) 0.065(2) 0.051(2) -0.0166(17) 0.0272(18) -0.0278(17)

loop_
_atom_type_symbol
_atom_type_scat_dispersion_real
_atom_type_scat_dispersion_imag
_atom_type_scat_Cromer_Mann_a1
_atom_type_scat_Cromer_Mann_b1
_atom_type_scat_Cromer_Mann_a2
_atom_type_scat_Cromer_Mann_b2
_atom_type_scat_Cromer_Mann_a3
_atom_type_scat_Cromer_Mann_b3
_atom_type_scat_Cromer_Mann_a4
_atom_type_scat_Cromer_Mann_b4
_atom_type_scat_Cromer_Mann_c
_atom_type_scat_source
C 0.0033 0.0016 2.3100 20.8439 1.0200 10.2075 1.5886 0.5687 0.8650 51.6512 0.2156 'International Tables Vol C 4.2.6.8 and 6.1.1.4'
H 0.0000 0.0000 0.4930 10.5109 0.3229 26.1257 0.1402 3.1424 0.0408 57.7998 0.0030 'International Tables Vol C 4.2.6.8 and 6.1.1.4'
O 0.0106 0.0060 3.0485 13.2771 2.2868 5.7011 1.5463 0.3239 0.8670 32.9089 0.2508 'International Tables Vol C 4.2.6.8 and 6.1.1.4'

loop_
_geom_angle_atom_site_label_1
_geom_angle_atom_site_label_2
_geom_angle_atom_site_label_3
_geom_angle
_geom_angle_publ_flag
C1 O1 C4 109.41(18) yes
C4 O2 C8 119.64(17) yes
C6 O3 C14 110.73(17) yes
C10 O4 H1 101(2) no
C20 O6 C21 115.2(2) yes
O1 C1 C2 107.0(2) yes
O1 C1 H11 108.0(15) no
C2 C1 H11 115.3(15) no
O1 C1 H12 108.1(16) no
C2 C1 H12 112.0(16) no
H11 C1 H12 106(2) no
C1 C2 C3 101.8(2) yes
C1 C2 H21 115.6(15) no
C3 C2 H21 107.5(16) no
C1 C2 H22 110.6(17) no
C3 C2 H22 117.0(17) no
H21 C2 H22 105(2) no
C2 C3 C4 101.6(2) yes
C2 C3 H31 111.7(13) no
C4 C3 H31 114.0(13) no
C2 C3 H32 109.6(15) no
C4 C3 H32 109.0(15) no
H31 C3 H32 111(2) no
C3 C4 O2 105.29(18) yes
C3 C4 O1 105.99(18) yes
O2 C4 O1 108.11(17) yes
C3 C4 C5 116.3(2) yes
O2 C4 C5 111.08(18) yes
O1 C4 C5 109.61(19) yes
C4 C5 C6 109.43(19) yes
C4 C5 H51 108.9(13) no
C6 C5 H51 110.1(13) no
C4 C5 H52 106.9(14) no
C6 C5 H52 109.7(14) no
H51 C5 H52 111.7(19) no
C5 C6 O3 108.91(19) yes
C5 C6 C7 109.48(19) yes
O3 C6 C7 110.84(19) yes
C5 C6 H61 109.3(13) no
O3 C6 H61 108.3(13) no
C7 C6 H61 110.0(13) no
C6 C7 C8 120.0(2) yes
C6 C7 C12 120.0(2) yes
C8 C7 C12 119.8(2) yes
C7 C8 O2 122.0(2) yes
C7 C8 C9 121.0(2) yes
O2 C8 C9 116.8(2) yes
C8 C9 C10 117.2(2) yes
C8 C9 C20 125.0(2) yes
C10 C9 C20 117.8(2) yes
C9 C10 O4 121.7(2) yes
C9 C10 C11 121.6(2) yes
O4 C10 C11 116.8(2) yes
C10 C11 C12 119.9(2) yes
C10 C11 H111 118.8(14) no
C12 C11 H111 121.3(14) no
C11 C12 C7 120.5(2) yes
C11 C12 C13 119.6(2) yes
C7 C12 C13 119.6(2) yes
C12 C13 C14 114.0(2) yes
C12 C13 H131 108.5(16) no
C14 C13 H131 107.8(16) no
C12 C13 H132 109.7(15) no
C14 C13 H132 109.8(15) no
H131 C13 H132 107(2) no
C13 C14 O3 110.8(2) yes
C13 C14 C15 112.3(2) yes
O3 C14 C15 108.78(19) yes
C13 C14 H141 112.4(15) no
O3 C14 H141 101.4(14) no
C15 C14 H141 110.5(15) no
C14 C15 C16 115.0(2) yes
C14 C15 H151 108.4(16) no
C16 C15 H151 108.6(15) no
C14 C15 H152 109.9(17) no
C16 C15 H152 110.3(17) no
H151 C15 H152 104(2) no
C15 C16 C17 114.8(2) yes
C15 C16 H161 104.7(18) no
C17 C16 H161 110.6(18) no
C15 C16 H162 113.6(17) no
C17 C16 H162 109.5(18) no
H161 C16 H162 103(2) no
C16 C17 C18 113.9(2) yes
C16 C17 H171 110.4(16) no
C18 C17 H171 110.8(16) no
C16 C17 H172 112.2(16) no
C18 C17 H172 103.9(16) no
H171 C17 H172 105(2) no
C17 C18 C19 114.6(2) yes
C17 C18 H181 105.9(18) no
C19 C18 H181 110.8(19) no
C17 C18 H182 106.2(18) no
C19 C18 H182 104.7(18) no
H181 C18 H182 115(2) no
C18 C19 H191 106.8(17) no
C18 C19 H192 110.3(17) no
H191 C19 H192 116(2) no
C18 C19 H193 111.3(18) no
H191 C19 H193 106(2) no
H192 C19 H193 107(2) no
C9 C20 O6 115.3(2) yes
C9 C20 O5 123.2(2) yes
O6 C20 O5 121.5(2) yes
O6 C21 H211 103.6(19) no
O6 C21 H212 110.8(20) no
H211 C21 H212 107(3) no
O6 C21 H213 108(2) no
H211 C21 H213 111(3) no
H212 C21 H213 116(3) no

loop_
_geom_bond_atom_site_label_1
_geom_bond_atom_site_label_2
_geom_bond_distance
_geom_bond_publ_flag
O1 C1 1.439(3) yes
O1 C4 1.403(3) yes
O2 C4 1.456(3) yes
O2 C8 1.366(3) yes
O3 C6 1.429(3) yes
O3 C14 1.427(3) yes
O4 C10 1.368(3) yes
O4 H1 0.96(4) no
O5 C20 1.229(3) yes
O6 C20 1.327(3) yes
O6 C21 1.449(3) yes
C1 C2 1.520(4) yes
C1 H11 1.02(3) no
C1 H12 1.00(3) no
C2 C3 1.515(4) yes
C2 H21 1.02(3) no
C2 H22 0.96(3) no
C3 C4 1.524(3) yes
C3 H31 0.97(2) no
C3 H32 0.97(3) no
C4 C5 1.509(3) yes
C5 C6 1.512(3) yes
C5 H51 0.99(2) no
C5 H52 0.98(3) no
C6 C7 1.509(3) yes
C6 H61 0.97(2) no
C7 C8 1.395(3) yes
C7 C12 1.388(3) yes
C8 C9 1.421(3) yes
C9 C10 1.413(3) yes
C9 C20 1.476(3) yes
C10 C11 1.385(4) yes
C11 C12 1.391(3) yes
C11 H111 1.03(2) no
C12 C13 1.516(3) yes
C13 C14 1.529(3) yes
C13 H131 0.97(3) no
C13 H132 0.99(3) no
C14 C15 1.511(3) yes
C14 H141 1.02(3) no
C15 C16 1.520(3) yes
C15 H151 0.99(3) no
C15 H152 0.99(3) no
C16 C17 1.508(4) yes
C16 H161 0.96(3) no
C16 H162 0.98(3) no
C17 C18 1.518(3) yes
C17 H171 1.01(3) no
C17 H172 0.95(3) no
C18 C19 1.510(4) yes
C18 H181 1.08(4) no
C18 H182 1.02(3) no
C19 H191 0.97(3) no
C19 H192 0.98(3) no
C19 H193 0.99(3) no
C21 H211 0.93(3) no
C21 H212 1.00(3) no
C21 H213 0.92(4) no
